data_1507578
loop_
_publ_author_name
'Wang, Junwei'
'Yuan, Yucheng'
'Xiong, Rui'
'Zhang-Negrerie, Daisy'
'Du, Yunfei'
'Zhao, Kang'

_publ_section_title
;
 Phenyliodine Bis(trifluoroacetate)-Mediated Oxidative C-C Bond Formation:
 Synthesis of 3-Hydroxy-2-oxindoles and Spirooxindoles from Anilides.
;
_journal_issue 9
_journal_name_full 'Organic letters'
_journal_page_first 2210
_journal_page_last 2213
_journal_paper_doi 10.1021/ol300418h
_journal_volume 14
_journal_year 2012
_chemical_formula_moiety 'C12 H12 F N O4'
_chemical_formula_sum 'C12 H12 F N O4'
_chemical_formula_weight 253.22
_chemical_name_systematic
; 
 ? 
;
_space_group_IT_number 2
_symmetry_cell_setting triclinic
_symmetry_space_group_name_Hall '-P 1'
_symmetry_space_group_name_H-M 'P -1'
_atom_sites_solution_hydrogens geom
_atom_sites_solution_primary direct
_atom_sites_solution_secondary difmap
_audit_creation_method SHELXL-97
_cell_angle_alpha 86.03(3)
_cell_angle_beta 85.74(3)
_cell_angle_gamma 82.12(3)
_cell_formula_units_Z 4
_cell_length_a 7.2341(14)
_cell_length_b 9.0463(18)
_cell_length_c 18.335(4)
_cell_measurement_reflns_used 2895
_cell_measurement_temperature 293(2)
_cell_measurement_theta_max 27.89
_cell_measurement_theta_min 2.35
_cell_volume 1183.1(4)
_computing_cell_refinement RAPID-AUTO
_computing_data_collection 'RAPID-AUTO (Rigaku, 1998)'
_computing_data_reduction 'CrystalStructure (Rigaku/MSC, 2002)'
_computing_molecular_graphics 'ORTEPII (Johnson, 1976)'
_computing_publication_material SHELXL97
_computing_structure_refinement 'SHELXL-97 (Sheldrick, 2008)'
_computing_structure_solution 'SHELXS-97 (Sheldrick, 2008)'
_diffrn_ambient_temperature 293(2)
_diffrn_measured_fraction_theta_full 0.989
_diffrn_measured_fraction_theta_max 0.989
_diffrn_measurement_device_type 'Rigaku/MSC Mercury CCD'
_diffrn_measurement_method \w
_diffrn_radiation_monochromator graphite
_diffrn_radiation_source 'fine-focus sealed tube'
_diffrn_radiation_type MoK\a
_diffrn_radiation_wavelength 0.71073
_diffrn_reflns_av_R_equivalents 0.0336
_diffrn_reflns_av_sigmaI/netI 0.0465
_diffrn_reflns_limit_h_max 8
_diffrn_reflns_limit_h_min -8
_diffrn_reflns_limit_k_max 10
_diffrn_reflns_limit_k_min -10
_diffrn_reflns_limit_l_max 21
_diffrn_reflns_limit_l_min -21
_diffrn_reflns_number 9407
_diffrn_reflns_theta_full 25.20
_diffrn_reflns_theta_max 25.20
_diffrn_reflns_theta_min 2.99
_diffrn_standards_number 0
_exptl_absorpt_coefficient_mu 0.117
_exptl_absorpt_correction_T_max 0.988
_exptl_absorpt_correction_T_min 0.975
_exptl_absorpt_correction_type multi-scan
_exptl_absorpt_process_details '(Jacobson, 1998)'
_exptl_crystal_colour yellow
_exptl_crystal_density_diffrn 1.422
_exptl_crystal_density_method 'not measured'
_exptl_crystal_description block
_exptl_crystal_F_000 528
_exptl_crystal_size_max 0.30
_exptl_crystal_size_mid 0.25
_exptl_crystal_size_min 0.21
_refine_diff_density_max 0.731
_refine_diff_density_min -0.563
_refine_diff_density_rms 0.110
_refine_ls_extinction_method none
_refine_ls_goodness_of_fit_ref 1.149
_refine_ls_hydrogen_treatment constr
_refine_ls_matrix_type full
_refine_ls_number_parameters 325
_refine_ls_number_reflns 4220
_refine_ls_number_restraints 0
_refine_ls_restrained_S_all 1.149
_refine_ls_R_factor_all 0.1289
_refine_ls_R_factor_gt 0.0797
_refine_ls_shift/su_max 0.001
_refine_ls_shift/su_mean 0.000
_refine_ls_structure_factor_coef Fsqd
_refine_ls_weighting_details 'calc w=1/[\s^2^(Fo^2^)+(0.1926P)^2^+0.1023P] where P=(Fo^2^+2Fc^2^)/3'
_refine_ls_weighting_scheme calc
_refine_ls_wR_factor_gt 0.2415
_refine_ls_wR_factor_ref 0.3178
_reflns_number_gt 2400
_reflns_number_total 4220
_reflns_threshold_expression >2sigma(I)
_cod_data_source_file ol300418h_si_002.cif
_cod_data_source_block 1
_cod_depositor_comments
;
The following automatic conversions were performed:

'_symmetry_cell_setting' value 'Triclinic' changed to 'triclinic'
according to /home/saulius/struct/CIF-dictionaries/cif_core.dic
dictionary named 'cif_core.dic' version 2.4.1 from 2010-06-29.

Automatic conversion script
Id: cif_fix_values 1715 2011-07-08 13:25:40Z adriana 

2017-03-17
Z value and formula fixed to values more according to usual
chemical conventions.                 miguel
;
_cod_original_formula_sum 'C48 H48 F4 N4 O16'
_cod_original_formula_weight 1012.90
_cod_original_formula_moiety 'C48 H48 F4 N4 O16'
_cod_original_formula_units_Z 1
_cod_database_code 1507578

loop_
_symmetry_equiv_pos_as_xyz
'x, y, z'
'-x, -y, -z'

loop_
_atom_site_label
_atom_site_type_symbol
_atom_site_fract_x
_atom_site_fract_y
_atom_site_fract_z
_atom_site_U_iso_or_equiv
_atom_site_adp_type
_atom_site_occupancy
_atom_site_symmetry_multiplicity
_atom_site_calc_flag
_atom_site_refinement_flags
C1 C 0.1955(6) 0.1132(4) 0.1047(2) 0.0481(10) Uani 1 1 d .
C2 C 0.2322(5) 0.0625(4) 0.0342(2) 0.0485(10) Uani 1 1 d .
C3 C 0.2545(6) 0.1596(5) -0.0260(3) 0.0610(12) Uani 1 1 d .
H3 H 0.2787 0.1268 -0.0732 0.073 Uiso 1 1 calc R
C4 C 0.2387(8) 0.3091(5) -0.0119(3) 0.0720(14) Uani 1 1 d .
C5 C 0.2042(8) 0.3633(5) 0.0557(3) 0.0709(14) Uani 1 1 d .
H5 H 0.1950 0.4654 0.0616 0.085 Uiso 1 1 calc R
C6 C 0.1829(7) 0.2642(5) 0.1156(3) 0.0600(12) Uani 1 1 d .
H6 H 0.1604 0.2984 0.1625 0.072 Uiso 1 1 calc R
C7 C 0.1747(6) -0.0188(4) 0.1577(2) 0.0499(10) Uani 1 1 d .
C8 C 0.1875(6) -0.1476(5) 0.1056(3) 0.0549(11) Uani 1 1 d .
C9 C 0.2623(7) -0.1816(5) -0.0274(3) 0.0657(13) Uani 1 1 d .
H9A H 0.3944 -0.2035 -0.0390 0.099 Uiso 1 1 calc R
H9B H 0.2041 -0.1267 -0.0682 0.099 Uiso 1 1 calc R
H9C H 0.2099 -0.2733 -0.0170 0.099 Uiso 1 1 calc R
C10 C 0.3465(8) -0.0526(7) 0.2035(3) 0.0786(10) Uani 1 1 d .
C11 C 0.4738(10) -0.0386(10) 0.3163(4) 0.115(3) Uani 1 1 d .
H11A H 0.4753 -0.1379 0.3400 0.138 Uiso 1 1 calc R
H11B H 0.5913 -0.0347 0.2875 0.138 Uiso 1 1 calc R
C12 C 0.4516(11) 0.0708(7) 0.3702(4) 0.102(2) Uani 1 1 d .
H12A H 0.4616 0.1677 0.3465 0.153 Uiso 1 1 calc R
H12B H 0.5472 0.0464 0.4042 0.153 Uiso 1 1 calc R
H12C H 0.3309 0.0716 0.3959 0.153 Uiso 1 1 calc R
C13 C -0.0241(6) 0.4219(4) 0.3497(2) 0.0476(10) Uani 1 1 d .
C14 C -0.1274(5) 0.4742(4) 0.4114(2) 0.0488(10) Uani 1 1 d .
C15 C -0.2028(6) 0.3809(5) 0.4644(2) 0.0564(11) Uani 1 1 d .
H15 H -0.2707 0.4167 0.5061 0.068 Uiso 1 1 calc R
C16 C -0.1711(7) 0.2306(5) 0.4518(3) 0.0614(12) Uani 1 1 d .
C17 C -0.0736(7) 0.1721(5) 0.3905(3) 0.0641(12) Uani 1 1 d .
H17 H -0.0591 0.0700 0.3841 0.077 Uiso 1 1 calc R
C18 C 0.0023(7) 0.2702(5) 0.3386(3) 0.0594(12) Uani 1 1 d .
H18 H 0.0700 0.2344 0.2969 0.071 Uiso 1 1 calc R
C19 C 0.0421(6) 0.5511(4) 0.3037(2) 0.0491(10) Uani 1 1 d .
C20 C -0.0535(6) 0.6864(5) 0.3467(2) 0.0517(10) Uani 1 1 d .
C21 C -0.2510(7) 0.7230(5) 0.4628(3) 0.0665(13) Uani 1 1 d .
H21A H -0.2302 0.8253 0.4532 0.100 Uiso 1 1 calc R
H21B H -0.2144 0.6890 0.5110 0.100 Uiso 1 1 calc R
H21C H -0.3813 0.7154 0.4597 0.100 Uiso 1 1 calc R
C22 C 0.2550(6) 0.5425(4) 0.3076(2) 0.0516(10) Uani 1 1 d .
C23 C 0.5514(6) 0.4667(7) 0.2471(3) 0.0781(16) Uani 1 1 d .
H23A H 0.5936 0.5621 0.2322 0.094 Uiso 1 1 calc R
H23B H 0.5965 0.4339 0.2949 0.094 Uiso 1 1 calc R
C24 C 0.6222(8) 0.3571(7) 0.1941(4) 0.0829(16) Uani 1 1 d .
H24A H 0.5879 0.2613 0.2113 0.124 Uiso 1 1 calc R
H24B H 0.7560 0.3505 0.1880 0.124 Uiso 1 1 calc R
H24C H 0.5696 0.3870 0.1480 0.124 Uiso 1 1 calc R
F1 F 0.2573(7) 0.4073(4) -0.0704(2) 0.1115(13) Uani 1 1 d .
F2 F -0.2417(5) 0.1338(3) 0.50280(19) 0.0905(10) Uani 1 1 d .
N1 N 0.2300(5) -0.0933(4) 0.03589(19) 0.0514(9) Uani 1 1 d .
N2 N -0.1415(5) 0.6319(3) 0.4093(2) 0.0511(9) Uani 1 1 d .
O1 O 0.3168(5) -0.0065(4) 0.26853(18) 0.0786(10) Uani 1 1 d .
O2 O 0.4920(6) -0.1141(8) 0.1805(2) 0.136(2) Uani 1 1 d .
O3 O 0.1640(5) -0.2768(3) 0.1236(2) 0.0733(10) Uani 1 1 d .
O4 O 0.0035(4) 0.0016(3) 0.19914(18) 0.0599(8) Uani 1 1 d .
H4 H 0.0008 -0.0660 0.2312 0.090 Uiso 1 1 calc R
O5 O 0.3455(4) 0.4817(4) 0.25059(18) 0.0680(10) Uani 1 1 d .
O6 O 0.3258(5) 0.5825(5) 0.3584(2) 0.0920(14) Uani 1 1 d .
O7 O -0.0521(5) 0.8178(3) 0.32741(19) 0.0691(10) Uani 1 1 d .
O8 O -0.0175(4) 0.5566(3) 0.23218(16) 0.0570(8) Uani 1 1 d .
H8 H 0.0300 0.6216 0.2069 0.086 Uiso 1 1 calc R

loop_
_atom_site_aniso_label
_atom_site_aniso_U_11
_atom_site_aniso_U_22
_atom_site_aniso_U_33
_atom_site_aniso_U_23
_atom_site_aniso_U_13
_atom_site_aniso_U_12
C1 0.050(2) 0.049(2) 0.046(2) -0.0053(18) 0.0000(17) -0.0077(17)
C2 0.045(2) 0.052(2) 0.046(2) 0.0016(19) 0.0039(17) -0.0052(17)
C3 0.064(3) 0.064(3) 0.053(3) 0.001(2) 0.009(2) -0.009(2)
C4 0.086(3) 0.059(3) 0.065(3) 0.021(2) 0.011(3) -0.011(2)
C5 0.082(3) 0.052(2) 0.075(4) 0.001(2) 0.009(3) -0.008(2)
C6 0.067(3) 0.054(2) 0.060(3) -0.009(2) 0.001(2) -0.012(2)
C7 0.051(2) 0.053(2) 0.042(2) -0.0015(18) -0.0002(17) 0.0027(18)
C8 0.056(2) 0.055(2) 0.051(3) 0.001(2) 0.0052(19) -0.0079(19)
C9 0.068(3) 0.071(3) 0.056(3) -0.020(2) 0.002(2) 0.004(2)
C10 0.0725(18) 0.108(2) 0.0506(17) -0.0172(16) -0.0107(13) 0.0139(17)
C11 0.095(5) 0.170(7) 0.074(4) -0.030(5) -0.040(4) 0.039(5)
C12 0.120(5) 0.093(4) 0.101(5) 0.007(4) -0.055(4) -0.022(4)
C13 0.051(2) 0.044(2) 0.047(2) -0.0027(18) 0.0063(17) -0.0094(17)
C14 0.045(2) 0.055(2) 0.046(2) -0.0009(19) 0.0004(17) -0.0081(17)
C15 0.059(3) 0.062(2) 0.048(3) 0.000(2) 0.006(2) -0.015(2)
C16 0.072(3) 0.055(2) 0.058(3) 0.010(2) 0.006(2) -0.026(2)
C17 0.078(3) 0.047(2) 0.068(3) 0.002(2) -0.002(2) -0.017(2)
C18 0.066(3) 0.055(2) 0.055(3) -0.011(2) 0.008(2) -0.004(2)
C19 0.053(2) 0.052(2) 0.042(2) -0.0070(18) 0.0018(18) -0.0098(18)
C20 0.052(2) 0.055(2) 0.047(2) -0.0020(19) 0.0025(18) -0.0069(18)
C21 0.067(3) 0.067(3) 0.062(3) -0.018(2) 0.018(2) -0.001(2)
C22 0.054(2) 0.053(2) 0.048(2) -0.0040(19) 0.0047(19) -0.0104(18)
C23 0.045(2) 0.105(4) 0.088(4) -0.035(3) 0.008(2) -0.011(2)
C24 0.065(3) 0.089(4) 0.093(4) -0.016(3) 0.017(3) -0.007(3)
F1 0.156(4) 0.081(2) 0.088(3) 0.0286(19) 0.025(2) -0.015(2)
F2 0.122(3) 0.0739(18) 0.077(2) 0.0133(16) 0.0135(19) -0.0373(17)
N1 0.060(2) 0.0481(18) 0.044(2) -0.0058(15) 0.0083(15) -0.0046(15)
N2 0.057(2) 0.0425(17) 0.051(2) -0.0067(15) 0.0062(16) 0.0021(15)
O1 0.0725(18) 0.108(2) 0.0506(17) -0.0172(16) -0.0107(13) 0.0139(17)
O2 0.073(3) 0.247(6) 0.073(3) -0.046(4) -0.004(2) 0.046(3)
O3 0.099(3) 0.0545(19) 0.064(2) -0.0012(16) 0.0095(19) -0.0134(17)
O4 0.0568(17) 0.0642(19) 0.056(2) 0.0000(15) 0.0085(14) -0.0048(14)
O5 0.0501(17) 0.095(2) 0.059(2) -0.0288(18) 0.0081(14) -0.0068(16)
O6 0.064(2) 0.151(4) 0.065(2) -0.047(3) -0.0006(18) -0.013(2)
O7 0.085(2) 0.0483(17) 0.069(2) -0.0008(16) 0.0139(18) -0.0044(15)
O8 0.0593(18) 0.0683(19) 0.0441(18) 0.0043(14) -0.0014(13) -0.0157(14)

loop_
_atom_type_symbol
_atom_type_description
_atom_type_scat_dispersion_real
_atom_type_scat_dispersion_imag
_atom_type_scat_source
C C 0.0033 0.0016 'International Tables Vol C Tables 4.2.6.8 and 6.1.1.4'
H H 0.0000 0.0000 'International Tables Vol C Tables 4.2.6.8 and 6.1.1.4'
F F 0.0171 0.0103 'International Tables Vol C Tables 4.2.6.8 and 6.1.1.4'
N N 0.0061 0.0033 'International Tables Vol C Tables 4.2.6.8 and 6.1.1.4'
O O 0.0106 0.0060 'International Tables Vol C Tables 4.2.6.8 and 6.1.1.4'

loop_
_geom_angle_atom_site_label_1
_geom_angle_atom_site_label_2
_geom_angle_atom_site_label_3
_geom_angle
C6 C1 C2 120.2(4)
C6 C1 C7 131.2(4)
C2 C1 C7 108.7(3)
C3 C2 C1 121.6(4)
C3 C2 N1 128.1(4)
C1 C2 N1 110.2(4)
C2 C3 C4 115.7(4)
C2 C3 H3 122.2
C4 C3 H3 122.2
F1 C4 C5 118.5(5)
F1 C4 C3 116.8(5)
C5 C4 C3 124.7(5)
C4 C5 C6 118.9(4)
C4 C5 H5 120.6
C6 C5 H5 120.6
C5 C6 C1 119.0(4)
C5 C6 H6 120.5
C1 C6 H6 120.5
O4 C7 C1 111.0(3)
O4 C7 C10 114.3(4)
C1 C7 C10 110.0(4)
O4 C7 C8 112.7(4)
C1 C7 C8 101.8(3)
C10 C7 C8 106.2(3)
O3 C8 N1 125.5(4)
O3 C8 C7 125.8(4)
N1 C8 C7 108.6(4)
N1 C9 H9A 109.5
N1 C9 H9B 109.5
H9A C9 H9B 109.5
N1 C9 H9C 109.5
H9A C9 H9C 109.5
H9B C9 H9C 109.5
O2 C10 O1 123.7(5)
O2 C10 C7 123.0(5)
O1 C10 C7 113.4(4)
C12 C11 O1 108.5(5)
C12 C11 H11A 110.0
O1 C11 H11A 110.0
C12 C11 H11B 110.0
O1 C11 H11B 110.0
H11A C11 H11B 108.4
C11 C12 H12A 109.5
C11 C12 H12B 109.5
H12A C12 H12B 109.5
C11 C12 H12C 109.5
H12A C12 H12C 109.5
H12B C12 H12C 109.5
C14 C13 C18 119.9(4)
C14 C13 C19 109.5(3)
C18 C13 C19 130.6(4)
C15 C14 C13 122.6(4)
C15 C14 N2 127.7(4)
C13 C14 N2 109.7(4)
C14 C15 C16 115.6(4)
C14 C15 H15 122.2
C16 C15 H15 122.2
F2 C16 C17 117.7(4)
F2 C16 C15 117.9(4)
C17 C16 C15 124.4(4)
C16 C17 C18 118.1(4)
C16 C17 H17 121.0
C18 C17 H17 121.0
C13 C18 C17 119.3(4)
C13 C18 H18 120.4
C17 C18 H18 120.4
O8 C19 C13 111.2(3)
O8 C19 C22 114.3(3)
C13 C19 C22 108.8(3)
O8 C19 C20 111.9(3)
C13 C19 C20 101.6(3)
C22 C19 C20 108.3(3)
O7 C20 N2 126.0(4)
O7 C20 C19 126.0(4)
N2 C20 C19 108.0(3)
N2 C21 H21A 109.5
N2 C21 H21B 109.5
H21A C21 H21B 109.5
N2 C21 H21C 109.5
H21A C21 H21C 109.5
H21B C21 H21C 109.5
O6 C22 O5 125.2(4)
O6 C22 C19 123.1(4)
O5 C22 C19 111.7(4)
C24 C23 O5 107.7(4)
C24 C23 H23A 110.2
O5 C23 H23A 110.2
C24 C23 H23B 110.2
O5 C23 H23B 110.2
H23A C23 H23B 108.5
C23 C24 H24A 109.5
C23 C24 H24B 109.5
H24A C24 H24B 109.5
C23 C24 H24C 109.5
H24A C24 H24C 109.5
H24B C24 H24C 109.5
C8 N1 C2 110.3(3)
C8 N1 C9 125.0(4)
C2 N1 C9 124.7(4)
C20 N2 C14 111.0(3)
C20 N2 C21 124.7(3)
C14 N2 C21 124.1(4)
C10 O1 C11 116.4(4)
C7 O4 H4 109.5
C22 O5 C23 117.4(4)
C19 O8 H8 109.5

loop_
_geom_bond_atom_site_label_1
_geom_bond_atom_site_label_2
_geom_bond_distance
C1 C6 1.383(6)
C1 C2 1.396(6)
C1 C7 1.503(6)
C2 C3 1.377(6)
C2 N1 1.410(5)
C3 C4 1.382(7)
C3 H3 0.9300
C4 F1 1.356(6)
C4 C5 1.357(8)
C5 C6 1.383(7)
C5 H5 0.9300
C6 H6 0.9300
C7 O4 1.401(5)
C7 C10 1.535(6)
C7 C8 1.546(6)
C8 O3 1.224(5)
C8 N1 1.365(6)
C9 N1 1.440(5)
C9 H9A 0.9600
C9 H9B 0.9600
C9 H9C 0.9600
C10 O2 1.184(6)
C10 O1 1.284(6)
C11 C12 1.431(9)
C11 O1 1.471(6)
C11 H11A 0.9700
C11 H11B 0.9700
C12 H12A 0.9600
C12 H12B 0.9600
C12 H12C 0.9600
C13 C14 1.383(6)
C13 C18 1.387(6)
C13 C19 1.504(6)
C14 C15 1.374(6)
C14 N2 1.414(5)
C15 C16 1.380(6)
C15 H15 0.9300
C16 F2 1.356(6)
C16 C17 1.379(7)
C17 C18 1.391(7)
C17 H17 0.9300
C18 H18 0.9300
C19 O8 1.407(5)
C19 C22 1.538(6)
C19 C20 1.554(5)
C20 O7 1.218(5)
C20 N2 1.367(6)
C21 N2 1.444(5)
C21 H21A 0.9600
C21 H21B 0.9600
C21 H21C 0.9600
C22 O6 1.197(5)
C22 O5 1.305(5)
C23 C24 1.453(7)
C23 O5 1.474(5)
C23 H23A 0.9700
C23 H23B 0.9700
C24 H24A 0.9600
C24 H24B 0.9600
C24 H24C 0.9600
O4 H4 0.8200
O8 H8 0.8200
